data_2008386
loop_
_publ_author_name
'H\"okelek, Tuncer'
'Necefo\(glu, Hacal\?i'

_publ_section_title <i>trans</i>-Diaquabis(benzoato-<i>O</i>)bis(nicotinamide-<i>N</i>^1^)cobalt(II)
_journal_issue 4
_journal_name_full 'Acta Crystallographica Section C'
_journal_page_first 545
_journal_page_last 547
_journal_paper_doi 10.1107/S0108270199000153
_journal_volume 55
_journal_year 1999
_chemical_formula_iupac '[Co (C7 H5 O2)2 (C6 H6 N2 O)2 (H2 O)2]'
_chemical_formula_moiety 'C26 H26 Co N4 O8'
_chemical_formula_sum 'C26 H26 Co N4 O8'
_chemical_formula_weight 581.45
_space_group_IT_number 14
_symmetry_cell_setting monoclinic
_symmetry_space_group_name_Hall '-P 2yn'
_symmetry_space_group_name_H-M 'P 1 21/n 1'
_atom_type_scat_source IntTabIV
_cell_angle_alpha 90
_cell_angle_beta 109.550(10)
_cell_angle_gamma 90
_cell_formula_units_Z 2
_cell_length_a 7.1630(10)
_cell_length_b 18.2990(10)
_cell_length_c 10.4070(10)
_cell_measurement_reflns_used 25
_cell_measurement_temperature 298
_cell_measurement_theta_max 18
_cell_measurement_theta_min 10
_cell_volume 1285.5(2)
_computing_cell_refinement MolEN
_computing_data_collection 'MolEN (Fair, 1990)'
_computing_data_reduction MolEN
_computing_molecular_graphics 'ORTEPII (Johnson, 1976)'
_computing_publication_material MolEN
_computing_structure_refinement MolEN
_computing_structure_solution 'SHELX86 (Sheldrick, 1990)'
_diffrn_measurement_device 'Enraf-Nonius CAD-4'
_diffrn_measurement_method \w/2\q
_diffrn_radiation_type MoK\a
_diffrn_radiation_wavelength 0.71073
_diffrn_reflns_av_R_equivalents 0.025
_diffrn_reflns_limit_h_max 8
_diffrn_reflns_limit_h_min 0
_diffrn_reflns_limit_k_max 12
_diffrn_reflns_limit_k_min -11
_diffrn_reflns_limit_l_max 22
_diffrn_reflns_limit_l_min 0
_diffrn_reflns_number 5493
_diffrn_reflns_theta_max 26.3
_diffrn_standards_decay_% 1
_diffrn_standards_interval_time 120
_diffrn_standards_number 3
_exptl_absorpt_coefficient_mu 0.757
_exptl_absorpt_correction_T_max 0.860
_exptl_absorpt_correction_T_min 0.809
_exptl_absorpt_correction_type 'empirical via \y scans (MolEN; Fair, 1990)'
_exptl_crystal_colour pink
_exptl_crystal_density_diffrn 1.503
_exptl_crystal_density_method none
_exptl_crystal_description rod
_exptl_crystal_size_max 0.28
_exptl_crystal_size_mid 0.22
_exptl_crystal_size_min 0.20
_refine_diff_density_max 0.23
_refine_diff_density_min -0.51
_refine_ls_extinction_method none
_refine_ls_goodness_of_fit_obs 1.38
_refine_ls_hydrogen_treatment refall
_refine_ls_number_parameters 230
_refine_ls_number_reflns 2500
_refine_ls_R_factor_obs 0.027
_refine_ls_shift/esd_max 0.01
_refine_ls_structure_factor_coef F
_refine_ls_weighting_details 'w = 1/[\s(I^2^) + (0.04F^2^)^2^]^1/2^'
_refine_ls_weighting_scheme calc
_refine_ls_wR_factor_obs 0.038
_reflns_number_observed 2500
_reflns_number_total 2735
_reflns_observed_criterion F>0.5\s(F)
_cod_data_source_file na1389.cif
_cod_data_source_block I
_cod_depositor_comments
;
The following automatic conversions were performed:

'_refine_ls_weighting_scheme' value 'w = 1/[\s(I^2^) +
(0.04F^2^)^2^]^1/2^' was changed to 'calc'. New tag
'_refine_ls_weighting_details' was created. The value of the new tag
was set to 'w = 1/[\s(I^2^) + (0.04F^2^)^2^]^1/2^'.

Automatic conversion script
Id: cif_fix_values 3143 2015-03-26 13:38:13Z robertas 
;
_cod_original_cell_volume 1285.60(10)
_cod_original_sg_symbol_Hall '-P 2n'
_cod_original_sg_symbol_H-M 'P 21/n'
_cod_database_code 2008386

loop_
_symmetry_equiv_pos_as_xyz
x,y,z
-x+1/2,y+1/2,-z+1/2
-x,-y,-z
x+1/2,-y+1/2,z+1/2

loop_
_atom_site_aniso_label
_atom_site_aniso_U_11
_atom_site_aniso_U_22
_atom_site_aniso_U_33
_atom_site_aniso_U_12
_atom_site_aniso_U_13
_atom_site_aniso_U_23
Co 0.02687(9) 0.03220(10) 0.02078(9) 0.00185(8) 0.01148(7) 0.00135(8)
O1 0.0302(4) 0.0491(5) 0.0344(4) 0.0015(4) 0.0090(3) 0.0033(4)
O2 0.0382(4) 0.0393(5) 0.0298(4) 0.0040(4) 0.0118(3) -0.0047(4)
O3 0.0414(4) 0.0648(7) 0.0912(7) 0.0120(5) 0.0313(4) -0.0308(6)
O4 0.0421(4) 0.0720(7) 0.0354(5) 0.0173(4) 0.0219(3) 0.0124(4)
N1 0.0329(4) 0.0354(5) 0.0257(4) 0.0026(4) 0.0143(3) 0.0034(4)
N2 0.0541(5) 0.0706(8) 0.0377(5) 0.0139(6) 0.0297(4) 0.0155(6)
C1 0.0404(5) 0.0329(6) 0.0304(5) -0.0007(5) 0.0160(4) 0.0036(5)
C2 0.0405(6) 0.0313(6) 0.0241(5) 0.0013(5) 0.0109(4) 0.0029(5)
C3 0.0380(6) 0.0387(7) 0.0304(6) 0.0016(5) 0.0081(5) -0.0006(6)
C4 0.0419(6) 0.0527(8) 0.0439(7) 0.0098(6) 0.0173(5) 0.0014(7)
C5 0.0695(8) 0.0475(8) 0.0361(6) 0.0175(7) 0.0205(6) -0.0009(6)
C6 0.0664(9) 0.0391(7) 0.0393(7) -0.0022(7) 0.0141(6) -0.0078(6)
C7 0.0494(7) 0.0385(7) 0.0405(7) -0.0052(6) 0.0162(5) -0.0017(6)
C8 0.0347(5) 0.0399(7) 0.0330(5) 0.0053(5) 0.0155(4) 0.0022(5)
C9 0.0411(6) 0.0497(8) 0.0373(6) 0.0146(6) 0.0144(5) 0.0135(6)
C10 0.0445(6) 0.0493(7) 0.0291(5) 0.0063(6) 0.0157(5) 0.0118(6)
C11 0.0327(5) 0.0375(6) 0.0230(5) -0.0008(5) 0.0117(4) 0.0010(5)
C12 0.0328(5) 0.0354(6) 0.0254(5) 0.0036(5) 0.0129(4) 0.0040(5)
C13 0.0353(5) 0.0467(7) 0.0241(5) -0.0027(5) 0.0143(4) 0.0002(5)

loop_
_atom_site_label
_atom_site_fract_x
_atom_site_fract_y
_atom_site_fract_z
_atom_site_U_iso_or_equiv
Co 0 0 0 0.0258(4)
O1 -0.30360(10) -0.03359(6) -0.07696(9) 0.0384(2)
O2 -0.09630(10) 0.09693(5) 0.06272(9) 0.0358(2)
O3 0.1930(2) 0.15009(7) 0.17120(10) 0.0638(3)
O4 -0.4253(2) -0.00118(6) 0.34820(10) 0.0477(2)
N1 0.01240(10) -0.04933(6) 0.18970(10) 0.0303(2)
N2 -0.3004(2) -0.07232(9) 0.53210(10) 0.0506(3)
C1 0.0101(2) 0.14304(7) 0.14410(10) 0.0336(2)
C2 -0.0869(2) 0.19237(7) 0.21870(10) 0.0321(3)
C3 -0.2766(2) 0.17838(8) 0.21990(10) 0.0366(3)
C4 -0.3573(2) 0.22216(9) 0.2966(2) 0.0455(3)
C5 -0.2502(2) 0.27979(9) 0.3713(2) 0.0505(3)
C6 -0.0623(3) 0.29447(9) 0.3693(2) 0.0493(3)
C7 0.0198(2) 0.25081(8) 0.29410(10) 0.0426(3)
C8 0.1559(2) -0.09624(8) 0.25560(10) 0.0349(3)
C9 0.1630(2) -0.13000(9) 0.35720(10) 0.0425(3)
C10 0.0170(2) -0.11519(8) 0.43100(10) 0.0402(3)
C11 -0.1322(2) -0.06645(7) 0.36480(10) 0.0306(2)
C12 -0.1288(2) -0.03507(7) 0.24400(10) 0.0304(2)
C13 -0.2979(2) -0.04439(8) 0.41450(10) 0.0344(3)
H1' -0.291(3) -0.0810(10) -0.116(2) 0.0875(5)
H2' -0.379(3) -0.0120(10) -0.140(2) 0.0609(4)
H3 -0.345(2) 0.1401(9) 0.1730(10) 0.0431(3)
H4 -0.484(2) 0.2122(9) 0.3000(10) 0.0545(4)
H5 -0.305(2) 0.3090(10) 0.427(2) 0.0532(4)
H6 0.016(2) 0.3330(10) 0.422(2) 0.0621(4)
H7 0.153(2) 0.2602(9) 0.294(2) 0.0494(4)
H8 0.252(2) -0.1059(8) 0.2120(10) 0.0393(3)
H9 0.256(2) -0.1660(10) 0.415(2) 0.0494(4)
H10 0.026(2) -0.1380(10) 0.5180(10) 0.0444(4)
H12 -0.231(2) -0.0008(7) 0.199(2) 0.0330(3)
H21 -0.383(2) -0.0558(9) 0.5660(10) 0.0507(4)
H22 -0.216(3) -0.1050(10) 0.579(2) 0.0647(4)

loop_
_geom_angle_atom_site_label_1
_geom_angle_atom_site_label_2
_geom_angle_atom_site_label_3
_geom_angle
_geom_angle_publ_flag
O1 Co O2 87.63(4) yes
O1 Co N1 86.98(4) yes
O2 Co N1 89.36(4) yes
Co O2 C1 126.23(9) yes
Co N1 C8 122.10(10) yes
Co N1 C12 120.05(8) yes
C8 N1 C12 117.90(10) no
O2 C1 O3 125.10(10) no
O2 C1 C2 118.00(10) no
O3 C1 C2 116.90(10) no
C1 C2 C3 121.20(10) no
C1 C2 C7 119.20(10) no
C3 C2 C7 119.50(10) no
C2 C3 C4 119.90(10) no
C10 C11 C13 124.60(10) no
C12 C11 C13 117.10(10) no
N1 C12 C11 123.00(10) no
C3 C4 C5 120.3(2) no
C4 C5 C6 120.1(2) no
C5 C6 C7 120.00(10) no
C2 C7 C6 120.30(10) no
N1 C8 C9 122.90(10) no
C8 C9 C10 119.10(10) no
C9 C10 C11 118.90(10) no
C10 C11 C12 118.30(10) no
O4 C13 N2 121.90(10) no
O4 C13 C11 120.2(2) no
N2 C13 C11 117.9(6) no
Co O1 H1' 101.0(10) no
Co O1 H2' 119.0(10) no
H1' O1 H2' 104.(2) no
C13 N2 H21 118.0(10) no
C13 N2 H22 124.0(10) no
H21 N2 H22 117.(2) no
C2 C3 H3 120.0(10) no
C4 C3 H3 120.0(10) no
N1 C12 H12 119.0(10) no
C3 C4 H4 120.0(10) no
C5 C4 H4 120.0(10) no
C4 C5 H5 120.0(10) no
C6 C5 H5 120.0(10) no
C5 C6 H6 122.0(10) no
C7 C6 H6 118.0(10) no
C2 C7 H7 119.0(10) no
C6 C7 H7 120.0(10) no
N1 C8 H8 115.1(8) no
C9 C8 H8 122.0(8) no
C8 C9 H9 122.0(10) no
C10 C9 H9 119.0(10) no
C9 C10 H10 118.5(9) no
C11 C10 H10 122.6(9) no
C11 C12 H12 118.0(10) no

loop_
_geom_bond_atom_site_label_1
_geom_bond_atom_site_label_2
_geom_bond_site_symmetry_1
_geom_bond_site_symmetry_2
_geom_bond_distance
_geom_bond_publ_flag
Co O1 . . 2.1410(10) yes
Co O2 . . 2.0850(10) yes
Co N1 . . 2.1500(10) yes
O2 C1 . . 1.2550(10) yes
O3 C1 . . 1.253(2) yes
O4 C13 . . 1.233(2) yes
N1 C8 . . 1.342(2) yes
N1 C12 . . 1.339(2) yes
N2 C13 . . 1.334(2) yes
C1 C2 . . 1.503(2) no
C2 C3 . . 1.389(2) no
C2 C7 . . 1.393(2) no
C3 C4 . . 1.385(2) no
C4 C5 . . 1.380(2) no
C5 C6 . . 1.381(3) no
C6 C7 . . 1.380(2) no
C8 C9 . . 1.378(2) no
C9 C10 . . 1.383(2) no
C10 C11 . . 1.388(2) no
C11 C12 . . 1.392(2) no
C11 C13 . . 1.502(2) no
O1 H1' . . 0.97(2) no
O1 H2' . . 0.80(2) no
N2 H21 . . 0.84(2) no
N2 H22 . . 0.88(2) no
C3 H3 . . 0.900(10) no
C4 H4 . . 0.94(2) no
C5 H5 . . 0.95(2) no
C6 H6 . . 0.95(2) no
C7 H7 . . 0.97(2) no
C8 H8 . . 0.96(2) no
C9 H9 . . 0.93(2) no
C10 H10 . . 0.98(2) no
C12 H12 . . 0.960(10) no

loop_
_geom_hbond_atom_site_label_D
_geom_hbond_atom_site_label_H
_geom_hbond_atom_site_label_A
_geom_hbond_site_symmetry_A
_geom_hbond_distance_DH
_geom_hbond_distance_HA
_geom_hbond_distance_DA
_geom_hbond_angle_DHA
_geom_hbond_publ_flag
O1 H1' O3 2_555 0.98(2) 1.64(2) 2.580(2) 160(2) y
O1 H2' O4 2_455 0.80(2) 2.16(2) 2.9110(10) 155(2) y
N2 H21 O4 2_456 0.84(2) 2.14(2) 2.976(2) 172.0(10) y

loop_
_geom_torsion_atom_site_label_1
_geom_torsion_atom_site_label_2
_geom_torsion_atom_site_label_3
_geom_torsion_atom_site_label_4
_geom_torsion
_geom_torsion_publ_flag
O1 Co O2 C1 165.70(10) yes
N1 Co O2 C1 78.60(10) yes
O1 Co N1 C8 130.10(10) yes
O1 Co N1 C12 -48.10(10) yes
O2 Co N1 C8 -142.20(10) yes
O2 Co N1 C12 39.60(10) yes
Co O2 C1 O3 21.5(2) no
Co O2 C1 C2 -156.50(10) no
Co N1 C8 C9 -174.10(10) no
C12 N1 C8 C9 4.1(2) no
Co N1 C12 C11 178.50(10) no
C8 N1 C12 C11 0.2(2) no
O2 C1 C2 C3 12.9(2) no
O2 C1 C2 C7 -170.70(10) no
O3 C1 C2 C3 -165.30(10) no
O3 C1 C2 C7 11.1(2) no
C1 C2 C3 C4 175.90(10) no
C7 C2 C3 C4 -0.5(2) no
C1 C2 C7 C6 -176.50(10) no
C3 C2 C7 C6 0.0(3) no
C2 C3 C4 C5 0.3(2) no
C3 C4 C5 C6 0.4(2) no
C4 C5 C6 C7 -0.9(2) no
C5 C6 C7 C2 0.7(2) no
N1 C8 C9 C10 -7.3(2) no
C8 C9 C10 C11 6.2(2) no
C9 C10 C11 C12 -2.2(2) no
C9 C10 C11 C13 178.20(10) no
C10 C11 C12 N1 -0.6(2) no
C13 C11 C12 N1 179.00(10) no
C10 C11 C13 O4 -179.30(10) no
C10 C11 C13 N2 1.5(2) no
C12 C11 C13 O4 1.1(2) no
C12 C11 C13 N2 -178.10(10) no
